data_1512242
loop_
_publ_author_name
'Hinkle, Robert J.'
'Lewis, Shane E.'

_publ_section_title
;
 Atom Economical, One-Pot, Three-Reaction Cascade to Novel Tricyclic
 2,4-Dihydro-1H-benzo[f]isochromenes.
;
_journal_issue 16
_journal_name_full 'Organic letters'
_journal_page_first 4070
_journal_page_last 4073
_journal_paper_doi 10.1021/ol401600j
_journal_volume 15
_journal_year 2013
_chemical_formula_sum 'C15 H14 O2'
_space_group_IT_number 14
_symmetry_cell_setting monoclinic
_symmetry_Int_Tables_number 14
_symmetry_space_group_name_Hall '-P 2ybc'
_symmetry_space_group_name_H-M 'P 1 21/c 1'
_cell_angle_alpha 90.00
_cell_angle_beta 105.7830(10)
_cell_angle_gamma 90.00
_cell_formula_units_Z 4
_cell_length_a 10.06000(10)
_cell_length_b 16.5507(2)
_cell_length_c 7.08520(10)
_cell_volume 1135.21(2)
_cod_data_source_file ol401600j_si_002.cif
_cod_data_source_block p21onc
_cod_depositor_comments
;
  This is indeed a CIF from an X-ray experiment, but the rest of the relevant
  data, including the thermal displacement parameters, are in the PDF file
  found at:

  http://pubs.acs.org/doi/suppl/10.1021/ol401600j/suppl_file/ol401600j_si_001.pdf

  but this PDF is not in an easily machine-readable form.

  Saulius Gra\<zulis
  2013-08-28
;
_cod_original_cell_volume 1135.21
_cod_original_sg_symbol_H-M 'P 21/c'
_cod_database_code 1512242

loop_
_symmetry_equiv_pos_site_id
_symmetry_equiv_pos_as_xyz
1 x,y,z
2 -x,1/2+y,1/2-z
3 -x,-y,-z
4 x,1/2-y,1/2+z

loop_
_atom_site_label
_atom_site_type_symbol
_atom_site_fract_x
_atom_site_fract_y
_atom_site_fract_z
O1 O 0.83497(9) 0.36488(5) 0.08503(12)
O2 O 0.93433(10) 0.39401(5) -0.14712(12)
C1 C 0.97392(13) 0.32449(7) 0.41203(18)
C2 C 0.84065(13) 0.36473(7) 0.29581(17)
C3 C 0.94758(13) 0.38466(7) 0.02687(17)
C4 C 1.08290(13) 0.38944(7) 0.17676(17)
C5 C 1.19655(14) 0.42193(8) 0.11966(19)
C6 C 1.32359(14) 0.42394(8) 0.24914(19)
C7 C 1.34606(13) 0.39195(7) 0.44126(18)
C8 C 1.47793(14) 0.39355(8) 0.5784(2)
C9 C 1.49920(14) 0.36049(8) 0.7612(2)
C10 C 1.38861(14) 0.32364(8) 0.81536(19)
C11 C 1.25884(13) 0.32269(7) 0.68797(18)
C12 C 1.23300(13) 0.35736(7) 0.49838(18)
C13 C 1.09901(13) 0.35858(7) 0.36217(17)
C14 C 0.82818(14) 0.45164(8) 0.35774(19)
C15 C 0.71634(14) 0.31494(9) 0.3064(2)
H1A H 0.9693(14) 0.2646(9) 0.385(2)
H1B H 0.9801(14) 0.3315(8) 0.552(2)
H5 H 1.1806(14) 0.4423(9) -0.010(2)
H6 H 1.4030(16) 0.4479(9) 0.210(2)
H8 H 1.5533(16) 0.4194(9) 0.540(2)
H9 H 1.5926(16) 0.3632(9) 0.854(2)
H10 H 1.4050(15) 0.2994(9) 0.947(2)
H11 H 1.1841(15) 0.2982(9) 0.727(2)
H14A H 0.9048(15) 0.4862(8) 0.3385(19)
H14B H 0.8284(15) 0.4537(9) 0.498(2)
H14C H 0.7381(15) 0.4760(9) 0.278(2)
H15A H 0.7248(16) 0.2587(11) 0.261(2)
H15B H 0.7140(15) 0.3130(9) 0.444(2)
H15C H 0.6281(17) 0.3405(10) 0.225(2)
